data_7107889
loop_
_publ_author_name
'Ana Petronilho'
'Helge Muller-Bunz'
'Martin Albrecht'

_publ_section_title
;
 Mesoionic oxides: facile access from triazolium salts or triazolylidene
 copper precursors, and catalytic relevance
;
_journal_name_full Chem.Commun.
_journal_page_first 6499
_journal_paper_doi 10.1039/c2cc32843g
_journal_volume 48
_journal_year 2012
_chemical_formula_moiety 'C15 H13 N3 O'
_chemical_formula_sum 'C15 H13 N3 O'
_chemical_formula_weight 251.28
_chemical_name_systematic
;
?
;
_space_group_IT_number 14
_symmetry_cell_setting monoclinic
_symmetry_space_group_name_Hall '-P 2ybc'
_symmetry_space_group_name_H-M 'P 1 21/c 1'
_atom_sites_solution_hydrogens geom
_atom_sites_solution_primary direct
_atom_sites_solution_secondary difmap
_audit_creation_method SHELXL-97
_cell_angle_alpha 90.00
_cell_angle_beta 117.911(6)
_cell_angle_gamma 90.00
_cell_formula_units_Z 4
_cell_length_a 13.9056(6)
_cell_length_b 7.3192(3)
_cell_length_c 13.5734(6)
_cell_measurement_reflns_used 2251
_cell_measurement_temperature 100(2)
_cell_measurement_theta_max 24.0614
_cell_measurement_theta_min 3.3091
_cell_volume 1220.77(11)
_computing_cell_refinement
;
CrysAlisPro, Agilent Technologies,
Version 1.171.34.49 (release 20-01-2011 CrysAlis171 .NET)
(compiled Jan 20 2011,15:58:25)
;
_computing_data_collection
;
CrysAlisPro, Agilent Technologies,
Version 1.171.34.49 (release 20-01-2011 CrysAlis171 .NET)
(compiled Jan 20 2011,15:58:25)
;
_computing_data_reduction
;
CrysAlisPro, Agilent Technologies,
Version 1.171.34.49 (release 20-01-2011 CrysAlis171 .NET)
(compiled Jan 20 2011,15:58:25)
;
_computing_structure_refinement 'SHELXL-97 (Sheldrick, 2008)'
_computing_structure_solution 'SHELXS-97 (Sheldrick, 2008)'
_diffrn_ambient_temperature 100(2)
_diffrn_detector_area_resol_mean 10.3196
_diffrn_measured_fraction_theta_full 0.996
_diffrn_measured_fraction_theta_max 0.996
_diffrn_measurement_device_type 'SuperNova, Dual, Cu at zero, Atlas'
_diffrn_measurement_method '\w scans'
_diffrn_radiation_monochromator mirror
_diffrn_radiation_source 'SuperNova (Mo) X-ray Source'
_diffrn_radiation_type MoK\a
_diffrn_radiation_wavelength 0.71073
_diffrn_reflns_av_R_equivalents 0.0416
_diffrn_reflns_av_sigmaI/netI 0.0377
_diffrn_reflns_limit_h_max 15
_diffrn_reflns_limit_h_min -13
_diffrn_reflns_limit_k_max 7
_diffrn_reflns_limit_k_min -8
_diffrn_reflns_limit_l_max 15
_diffrn_reflns_limit_l_min -13
_diffrn_reflns_number 5503
_diffrn_reflns_theta_full 24.11
_diffrn_reflns_theta_max 24.11
_diffrn_reflns_theta_min 3.32
_exptl_absorpt_coefficient_mu 0.089
_exptl_absorpt_correction_T_max 0.937
_exptl_absorpt_correction_T_min 0.807
_exptl_absorpt_correction_type analytical
_exptl_absorpt_process_details
;
CrysAlisPro, Agilent Technologies,
Version 1.171.34.49 (release 20-01-2011 CrysAlis171 .NET)
(compiled Jan 20 2011,15:58:25)
Analytical numeric absorption correction using a multifaceted crystal
model based on expressions derived by R.C. Clark & J.S. Reid.
(Clark, R. C. & Reid, J. S. (1995). Acta Cryst. A51, 887-897)
;
_exptl_crystal_colour colourless
_exptl_crystal_density_diffrn 1.367
_exptl_crystal_density_method 'not measured'
_exptl_crystal_description plate
_exptl_crystal_F_000 528
_exptl_crystal_size_max 0.1682
_exptl_crystal_size_mid 0.1288
_exptl_crystal_size_min 0.0397
_refine_diff_density_max 0.172
_refine_diff_density_min -0.250
_refine_diff_density_rms 0.047
_refine_ls_extinction_method none
_refine_ls_goodness_of_fit_ref 1.055
_refine_ls_hydrogen_treatment constr
_refine_ls_matrix_type full
_refine_ls_number_parameters 173
_refine_ls_number_reflns 1933
_refine_ls_number_restraints 0
_refine_ls_restrained_S_all 1.055
_refine_ls_R_factor_all 0.0549
_refine_ls_R_factor_gt 0.0404
_refine_ls_shift/su_max 0.000
_refine_ls_shift/su_mean 0.000
_refine_ls_structure_factor_coef Fsqd
_refine_ls_weighting_details 'calc w=1/[\s^2^(Fo^2^)+(0.0497P)^2^+0.3967P] where P=(Fo^2^+2Fc^2^)/3'
_refine_ls_weighting_scheme calc
_refine_ls_wR_factor_gt 0.0975
_refine_ls_wR_factor_ref 0.1055
_reflns_number_gt 1557
_reflns_number_total 1933
_reflns_threshold_expression I>2\s(I)
_cod_data_source_file c2cc32843g.txt
_cod_data_source_block alb117
_cod_original_cell_volume 1220.77(9)
_cod_original_sg_symbol_H-M 'P 21/c'
_cod_database_code 7107889

loop_
_symmetry_equiv_pos_as_xyz
'x, y, z'
'-x, y+1/2, -z+1/2'
'-x, -y, -z'
'x, -y-1/2, z-1/2'

loop_
_atom_site_label
_atom_site_type_symbol
_atom_site_fract_x
_atom_site_fract_y
_atom_site_fract_z
_atom_site_U_iso_or_equiv
_atom_site_adp_type
_atom_site_occupancy
_atom_site_symmetry_multiplicity
_atom_site_calc_flag
_atom_site_refinement_flags
C1 C 0.67676(14) 0.1625(2) 0.71711(15) 0.0174(4) Uani 1 1 d .
C2 C 0.68240(15) 0.2149(3) 0.81771(16) 0.0217(5) Uani 1 1 d .
H2 H 0.7503 0.2163 0.8837 0.026 Uiso 1 1 calc R
C3 C 0.58780(16) 0.2651(3) 0.82097(17) 0.0259(5) Uani 1 1 d .
H3 H 0.5914 0.3025 0.8896 0.031 Uiso 1 1 calc R
C8 C 0.48877(16) 0.2616(3) 0.72625(17) 0.0254(5) Uani 1 1 d .
H8 H 0.4246 0.2982 0.7292 0.030 Uiso 1 1 calc R
C7 C 0.48343(16) 0.2043(3) 0.62646(17) 0.0255(5) Uani 1 1 d .
H7 H 0.4151 0.1989 0.5611 0.031 Uiso 1 1 calc R
C6 C 0.57698(15) 0.1551(3) 0.62150(16) 0.0218(5) Uani 1 1 d .
H6 H 0.5730 0.1163 0.5529 0.026 Uiso 1 1 calc R
N1 N 0.77375(12) 0.1210(2) 0.71043(12) 0.0161(4) Uani 1 1 d .
C5 C 0.88287(14) 0.1388(2) 0.79216(15) 0.0170(4) Uani 1 1 d .
O O 0.91549(10) 0.18388(17) 0.89102(10) 0.0211(3) Uani 1 1 d .
C4 C 0.94016(14) 0.0926(2) 0.73222(15) 0.0167(4) Uani 1 1 d .
C9 C 1.05786(14) 0.0932(2) 0.77174(15) 0.0175(4) Uani 1 1 d .
C10 C 1.12788(15) 0.0312(3) 0.87892(16) 0.0202(4) Uani 1 1 d .
H10 H 1.0990 -0.0124 0.9256 0.024 Uiso 1 1 calc R
C11 C 1.23953(15) 0.0328(3) 0.91768(17) 0.0254(5) Uani 1 1 d .
H11 H 1.2867 -0.0109 0.9905 0.030 Uiso 1 1 calc R
C12 C 1.28280(16) 0.0978(3) 0.85098(17) 0.0261(5) Uani 1 1 d .
H12 H 1.3593 0.0975 0.8774 0.031 Uiso 1 1 calc R
C13 C 1.21377(16) 0.1633(3) 0.74550(17) 0.0254(5) Uani 1 1 d .
H13 H 1.2433 0.2095 0.6999 0.030 Uiso 1 1 calc R
C14 C 1.10242(15) 0.1621(3) 0.70580(16) 0.0208(5) Uani 1 1 d .
H14 H 1.0559 0.2083 0.6335 0.025 Uiso 1 1 calc R
C15 C 0.87914(15) -0.0193(3) 0.53495(15) 0.0206(4) Uani 1 1 d .
H15A H 0.8137 -0.0850 0.4825 0.031 Uiso 1 1 calc R
H15B H 0.9417 -0.1023 0.5635 0.031 Uiso 1 1 calc R
H15C H 0.8924 0.0835 0.4966 0.031 Uiso 1 1 calc R
N2 N 0.76251(12) 0.0656(2) 0.61002(12) 0.0183(4) Uani 1 1 d .
N3 N 0.86375(12) 0.0494(2) 0.62766(12) 0.0170(4) Uani 1 1 d .

loop_
_atom_site_aniso_label
_atom_site_aniso_U_11
_atom_site_aniso_U_22
_atom_site_aniso_U_33
_atom_site_aniso_U_23
_atom_site_aniso_U_13
_atom_site_aniso_U_12
C1 0.0188(10) 0.0169(10) 0.0215(10) 0.0025(8) 0.0135(8) -0.0004(8)
C2 0.0201(10) 0.0268(11) 0.0198(10) -0.0045(9) 0.0107(8) -0.0039(8)
C3 0.0257(11) 0.0313(12) 0.0281(11) -0.0065(9) 0.0189(9) -0.0019(9)
C8 0.0218(11) 0.0265(11) 0.0355(12) 0.0022(10) 0.0199(9) 0.0024(8)
C7 0.0172(10) 0.0324(12) 0.0262(11) 0.0071(9) 0.0094(9) 0.0010(8)
C6 0.0217(11) 0.0286(11) 0.0181(10) 0.0007(9) 0.0119(9) -0.0004(8)
N1 0.0173(8) 0.0197(8) 0.0144(8) 0.0003(7) 0.0101(6) -0.0007(6)
C5 0.0183(10) 0.0165(10) 0.0182(10) -0.0004(8) 0.0101(8) -0.0008(7)
O 0.0197(7) 0.0278(8) 0.0174(7) -0.0047(6) 0.0102(6) -0.0014(6)
C4 0.0190(10) 0.0163(10) 0.0163(10) 0.0022(8) 0.0096(8) 0.0008(7)
C9 0.0196(10) 0.0131(9) 0.0229(10) -0.0040(8) 0.0124(8) -0.0010(7)
C10 0.0231(10) 0.0167(10) 0.0232(10) -0.0029(8) 0.0130(8) -0.0010(8)
C11 0.0223(11) 0.0230(11) 0.0262(11) -0.0042(9) 0.0075(9) 0.0012(8)
C12 0.0170(10) 0.0298(11) 0.0324(12) -0.0115(10) 0.0123(9) -0.0020(9)
C13 0.0250(11) 0.0297(11) 0.0295(12) -0.0103(9) 0.0196(9) -0.0060(9)
C14 0.0227(11) 0.0214(10) 0.0212(10) -0.0042(8) 0.0128(9) -0.0025(8)
C15 0.0225(10) 0.0258(11) 0.0180(10) -0.0014(8) 0.0131(8) 0.0009(8)
N2 0.0192(9) 0.0223(9) 0.0165(8) 0.0011(7) 0.0109(7) 0.0011(6)
N3 0.0175(8) 0.0194(8) 0.0182(8) 0.0020(7) 0.0117(7) 0.0011(6)

loop_
_atom_type_symbol
_atom_type_description
_atom_type_scat_dispersion_real
_atom_type_scat_dispersion_imag
_atom_type_scat_source
C C 0.0033 0.0016 'International Tables Vol C Tables 4.2.6.8 and 6.1.1.4'
H H 0.0000 0.0000 'International Tables Vol C Tables 4.2.6.8 and 6.1.1.4'
N N 0.0061 0.0033 'International Tables Vol C Tables 4.2.6.8 and 6.1.1.4'
O O 0.0106 0.0060 'International Tables Vol C Tables 4.2.6.8 and 6.1.1.4'

loop_
_geom_angle_atom_site_label_1
_geom_angle_atom_site_label_2
_geom_angle_atom_site_label_3
_geom_angle
C2 C1 C6 120.22(17)
C2 C1 N1 120.20(16)
C6 C1 N1 119.56(16)
C1 C2 C3 119.23(18)
C1 C2 H2 120.4
C3 C2 H2 120.4
C8 C3 C2 120.99(19)
C8 C3 H3 119.5
C2 C3 H3 119.5
C3 C8 C7 119.41(18)
C3 C8 H8 120.3
C7 C8 H8 120.3
C6 C7 C8 120.37(18)
C6 C7 H7 119.8
C8 C7 H7 119.8
C7 C6 C1 119.74(18)
C7 C6 H6 120.1
C1 C6 H6 120.1
N2 N1 C5 113.22(14)
N2 N1 C1 117.33(14)
C5 N1 C1 129.34(15)
O C5 N1 126.19(17)
O C5 C4 131.48(17)
N1 C5 C4 102.33(15)
N3 C4 C5 106.30(16)
N3 C4 C9 125.39(16)
C5 C4 C9 128.29(17)
C10 C9 C14 118.86(17)
C10 C9 C4 119.74(17)
C14 C9 C4 121.35(17)
C11 C10 C9 120.27(18)
C11 C10 H10 119.9
C9 C10 H10 119.9
C12 C11 C10 120.46(19)
C12 C11 H11 119.8
C10 C11 H11 119.8
C13 C12 C11 119.48(18)
C13 C12 H12 120.3
C11 C12 H12 120.3
C14 C13 C12 120.64(18)
C14 C13 H13 119.7
C12 C13 H13 119.7
C13 C14 C9 120.26(18)
C13 C14 H14 119.9
C9 C14 H14 119.9
N3 C15 H15A 109.5
N3 C15 H15B 109.5
H15A C15 H15B 109.5
N3 C15 H15C 109.5
H15A C15 H15C 109.5
H15B C15 H15C 109.5
N3 N2 N1 103.46(13)
N2 N3 C4 114.66(14)
N2 N3 C15 116.68(14)
C4 N3 C15 128.61(15)

loop_
_geom_bond_atom_site_label_1
_geom_bond_atom_site_label_2
_geom_bond_distance
C1 C2 1.385(3)
C1 C6 1.388(3)
C1 N1 1.426(2)
C2 C3 1.386(3)
C2 H2 0.9500
C3 C8 1.376(3)
C3 H3 0.9500
C8 C7 1.386(3)
C8 H8 0.9500
C7 C6 1.382(3)
C7 H7 0.9500
C6 H6 0.9500
N1 N2 1.359(2)
N1 C5 1.405(2)
C5 O 1.243(2)
C5 C4 1.421(3)
C4 N3 1.353(2)
C4 C9 1.464(3)
C9 C10 1.394(3)
C9 C14 1.400(3)
C10 C11 1.387(3)
C10 H10 0.9500
C11 C12 1.385(3)
C11 H11 0.9500
C12 C13 1.384(3)
C12 H12 0.9500
C13 C14 1.381(3)
C13 H13 0.9500
C14 H14 0.9500
C15 N3 1.461(2)
C15 H15A 0.9800
C15 H15B 0.9800
C15 H15C 0.9800
N2 N3 1.318(2)

loop_
_geom_torsion_atom_site_label_1
_geom_torsion_atom_site_label_2
_geom_torsion_atom_site_label_3
_geom_torsion_atom_site_label_4
_geom_torsion
C6 C1 C2 C3 -2.0(3)
N1 C1 C2 C3 176.18(17)
C1 C2 C3 C8 0.7(3)
C2 C3 C8 C7 1.0(3)
C3 C8 C7 C6 -1.5(3)
C8 C7 C6 C1 0.2(3)
C2 C1 C6 C7 1.6(3)
N1 C1 C6 C7 -176.66(17)
C2 C1 N1 N2 178.19(16)
C6 C1 N1 N2 -3.6(2)
C2 C1 N1 C5 -6.0(3)
C6 C1 N1 C5 172.24(18)
N2 N1 C5 O -178.55(17)
C1 N1 C5 O 5.5(3)
N2 N1 C5 C4 1.26(19)
C1 N1 C5 C4 -174.72(16)
O C5 C4 N3 178.21(19)
N1 C5 C4 N3 -1.59(19)
O C5 C4 C9 -2.9(3)
N1 C5 C4 C9 177.30(17)
N3 C4 C9 C10 -141.37(19)
C5 C4 C9 C10 39.9(3)
N3 C4 C9 C14 41.4(3)
C5 C4 C9 C14 -137.3(2)
C14 C9 C10 C11 -2.0(3)
C4 C9 C10 C11 -179.35(17)
C9 C10 C11 C12 0.7(3)
C10 C11 C12 C13 0.7(3)
C11 C12 C13 C14 -0.8(3)
C12 C13 C14 C9 -0.5(3)
C10 C9 C14 C13 1.9(3)
C4 C9 C14 C13 179.20(17)
C5 N1 N2 N3 -0.40(19)
C1 N1 N2 N3 176.11(14)
N1 N2 N3 C4 -0.74(19)
N1 N2 N3 C15 176.71(14)
C5 C4 N3 N2 1.6(2)
C9 C4 N3 N2 -177.37(16)
C5 C4 N3 C15 -175.54(17)
C9 C4 N3 C15 5.5(3)
